data_4311543
loop_
_publ_author_name
'Takanori Nishioka'
'Hiroaki Kitayama'
'Brian K. Breedlove'
'Kimie Shiomi'
'Isamu Kinoshita'
'Kiyoshi Isobe'

_publ_section_title
;
 Novel Nucleophilic Reactivity of Disulfido Ligands Coordinated Parallel
 to M-M (M = Rh, Ir) Bonds
;
_journal_name_full 'Inorganic Chemistry'
_journal_page_first 5688
_journal_page_last 5697
_journal_paper_doi 10.1021/ic049855t
_journal_volume 43
_journal_year 2004
_chemical_formula_moiety 'C22 H34 O S2 Rh2 '
_chemical_formula_sum 'C22 H34 O Rh2 S2'
_chemical_formula_weight 584.44
_space_group_IT_number 15
_symmetry_cell_setting monoclinic
_symmetry_Int_Tables_number 15
_symmetry_space_group_name_Hall '-C 2yc'
_symmetry_space_group_name_H-M 'C 1 2/c 1'
_cell_angle_alpha 90
_cell_angle_beta 105.40(2)
_cell_angle_gamma 90
_cell_formula_units_Z 4
_cell_length_a 11.696(3)
_cell_length_b 12.930(4)
_cell_length_c 15.816(5)
_cell_measurement_temperature 293.2
_cell_volume 2306.0(12)
_computing_cell_refinement 'MSC/AFC Diffractometer Control'
_computing_data_collection 'MSC/AFC Diffractometer Control'
_computing_data_reduction 'teXsan Ver. 1.11'
_computing_publication_material 'teXsan Ver. 1.11'
_computing_structure_refinement SHELXL97
_computing_structure_solution 'DIRDIF94 (PATTY)'
_diffrn_measurement_device_type 'Rigaku AFC5S'
_diffrn_radiation_type 'Mo K\a'
_diffrn_radiation_wavelength 0.7107
_diffrn_reflns_av_R_equivalents 0.0674
_diffrn_reflns_limit_h_max 16
_diffrn_reflns_limit_h_min 0
_diffrn_reflns_limit_k_max 18
_diffrn_reflns_limit_k_min 0
_diffrn_reflns_limit_l_max 21
_diffrn_reflns_limit_l_min -22
_diffrn_reflns_number 3669
_diffrn_reflns_theta_max 29.99
_diffrn_standards_decay_% 0.00
_diffrn_standards_interval_count 0
_diffrn_standards_number 0
_exptl_absorpt_coefficient_mu 1.619
_exptl_absorpt_correction_T_max 1.000
_exptl_absorpt_correction_T_min 0.697
_exptl_absorpt_correction_type psi-scan
_exptl_absorpt_process_details '(North, Phillips & Mathews, 1968)'
_exptl_crystal_colour brown
_exptl_crystal_density_diffrn 1.683
_exptl_crystal_density_method 'not measured'
_exptl_crystal_description prism
_exptl_crystal_size_max 0.400
_exptl_crystal_size_mid 0.400
_exptl_crystal_size_min 0.300
_refine_diff_density_max 1.83
_refine_diff_density_min -1.25
_refine_ls_extinction_coef 0.0000
_refine_ls_extinction_expression Fc^*^=kFc[1+0.001xFc^2^\l^3^/sin(2\q)]^-1/4^
_refine_ls_extinction_method SHELXL
_refine_ls_goodness_of_fit_ref 1.126
_refine_ls_hydrogen_treatment refall
_refine_ls_number_parameters 195
_refine_ls_number_reflns 3370
_refine_ls_R_factor_gt 0.0415
_refine_ls_shift/su_max 0.0000
_refine_ls_structure_factor_coef Fsqd
_refine_ls_weighting_details 'w = 1/[\s^2^(Fo^2^) + (0.0501P)^2^+11.1145P] where P=(Fo^2^+2Fc^2^)/3'
_refine_ls_weighting_scheme calc
_refine_ls_wR_factor_ref 0.1132
_reflns_number_gt 2826
_reflns_number_total 3370
_reflns_threshold_expression >2.0sigma(I)
_cod_data_source_file ic049855tsi20040204_025808_02.cif
_cod_data_source_block 3-[(RhCp*)2(CH2)2SSO]
_cod_original_cell_volume 2305(1)
_cod_original_formula_sum 'C22 H34 O S2 Rh2 '
_cod_database_code 4311543

loop_
_symmetry_equiv_pos_as_xyz
x,y,z
-x,y,1/2-z
-x,-y,-z
x,-y,1/2+z
1/2+x,1/2+y,z
1/2-x,1/2+y,1/2-z
1/2-x,1/2-y,-z
1/2+x,1/2-y,1/2+z

loop_
_atom_site_label
_atom_site_type_symbol
_atom_site_fract_x
_atom_site_fract_y
_atom_site_fract_z
_atom_site_U_iso_or_equiv
_atom_site_adp_type
_atom_site_occupancy
_atom_site_calc_flag
_atom_site_refinement_flags
_atom_site_disorder_assembly
_atom_site_disorder_group
Rh(1) Rh 0.03893(3) 0.22671(2) 0.18010(2) 0.0256(1) Uani 1.00 d . . .
S(1) S 0.0243(1) 0.04814(9) 0.19046(9) 0.0493(3) Uani 1.00 d . . .
O(1) O -0.071(1) 0.0080(7) 0.1209(6) 0.078(3) Uani 0.50 d P . .
C(1) C 0.1127(5) 0.3783(3) 0.1421(3) 0.040(1) Uani 1.00 d . . .
C(2) C 0.1958(4) 0.2964(4) 0.1428(3) 0.0371(9) Uani 1.00 d . . .
C(3) C 0.1406(4) 0.2220(4) 0.0801(3) 0.0356(9) Uani 1.00 d . . .
C(4) C 0.0209(4) 0.2563(4) 0.0397(3) 0.0371(9) Uani 1.00 d . . .
C(5) C 0.0059(4) 0.3540(4) 0.0773(3) 0.0386(10) Uani 1.00 d . . .
C(6) C 0.1370(9) 0.4757(5) 0.1932(5) 0.064(2) Uani 1.00 d . . .
C(7) C 0.3231(5) 0.2950(7) 0.1961(5) 0.061(2) Uani 1.00 d . . .
C(8) C 0.1966(8) 0.1263(5) 0.0560(5) 0.058(2) Uani 1.00 d . . .
C(9) C -0.0646(8) 0.2035(8) -0.0360(4) 0.067(2) Uani 1.00 d . . .
C(10) C -0.1017(7) 0.4211(6) 0.0500(6) 0.067(2) Uani 1.00 d . . .
C(11) C -0.1300(4) 0.2240(4) 0.1894(3) 0.0355(9) Uani 1.00 d . . .
H(1) H 0.068(7) 0.513(7) 0.183(5) 0.0815(3) Uiso 1.00 calc . . .
H(2) H 0.186(7) 0.521(6) 0.178(5) 0.0851(3) Uiso 1.00 calc . . .
H(3) H 0.170(8) 0.464(7) 0.261(6) 0.1013(4) Uiso 1.00 calc . . .
H(4) H 0.340(9) 0.337(8) 0.246(7) 0.1215(5) Uiso 1.00 calc . . .
H(5) H 0.381(6) 0.328(6) 0.170(5) 0.0690(3) Uiso 1.00 calc . . .
H(6) H 0.344(5) 0.223(5) 0.204(4) 0.0438(2) Uiso 1.00 calc . . .
H(7) H 0.267(9) 0.138(8) 0.047(7) 0.1192(5) Uiso 1.00 calc . . .
H(8) H 0.214(9) 0.083(8) 0.096(7) 0.1221(5) Uiso 1.00 calc . . .
H(9) H 0.156(9) 0.087(8) 0.014(7) 0.1125(5) Uiso 1.00 calc . . .
H(10) H -0.060(8) 0.144(7) -0.021(6) 0.0964(4) Uiso 1.00 calc . . .
H(11) H -0.062(9) 0.242(7) -0.089(7) 0.0978(4) Uiso 1.00 calc . . .
H(12) H -0.142(10) 0.233(7) -0.052(7) 0.0969(4) Uiso 1.00 calc . . .
H(13) H -0.162(9) 0.412(8) 0.067(7) 0.1108(4) Uiso 1.00 calc . . .
H(14) H -0.12(1) 0.46(1) -0.02(1) 0.2263(9) Uiso 1.00 calc . . .
H(15) H -0.08(1) 0.483(10) 0.065(9) 0.1488(6) Uiso 1.00 calc . . .
H(16) H -0.179(5) 0.270(4) 0.170(4) 0.0352(2) Uiso 1.00 calc . . .
H(17) H -0.190(4) 0.170(4) 0.165(3) 0.0324(2) Uiso 1.00 calc . . .

loop_
_atom_site_aniso_label
_atom_site_aniso_U_11
_atom_site_aniso_U_22
_atom_site_aniso_U_33
_atom_site_aniso_U_12
_atom_site_aniso_U_13
_atom_site_aniso_U_23
Rh(1) 0.0310(2) 0.0242(2) 0.0243(2) -0.0007(1) 0.0119(1) 0.0000(1)
S(1) 0.0864(10) 0.0246(5) 0.0506(7) -0.0004(6) 0.0422(7) -0.0037(5)
O(1) 0.127(9) 0.053(5) 0.060(5) -0.039(5) 0.038(6) -0.025(4)
C(1) 0.053(3) 0.029(2) 0.044(3) -0.006(2) 0.025(2) 0.004(2)
C(2) 0.036(2) 0.043(2) 0.035(2) -0.006(2) 0.015(2) 0.006(2)
C(3) 0.043(2) 0.040(2) 0.030(2) 0.002(2) 0.020(2) 0.004(2)
C(4) 0.043(2) 0.046(2) 0.025(2) -0.001(2) 0.013(2) 0.002(2)
C(5) 0.044(2) 0.040(2) 0.037(2) 0.008(2) 0.020(2) 0.016(2)
C(6) 0.095(5) 0.041(3) 0.066(4) -0.020(3) 0.036(4) -0.010(3)
C(7) 0.039(3) 0.083(5) 0.060(4) -0.016(3) 0.011(3) 0.013(3)
C(8) 0.076(4) 0.051(3) 0.062(4) 0.016(3) 0.044(4) 0.004(3)
C(9) 0.069(4) 0.094(6) 0.032(3) -0.018(4) 0.004(3) -0.009(3)
C(10) 0.065(4) 0.066(4) 0.080(5) 0.029(3) 0.038(4) 0.043(4)
C(11) 0.028(2) 0.046(2) 0.033(2) -0.002(2) 0.009(2) 0.000(2)

loop_
_atom_type_symbol
_atom_type_description
_atom_type_scat_dispersion_real
_atom_type_scat_dispersion_imag
_atom_type_scat_source
C C 0.003 0.002
;International Tables for Crystallography
(1992, Vol. C, Tables 4.2.6.8 and 6.1.1.4)
;
H H 0.000 0.000
;International Tables for Crystallography
(1992, Vol. C, Table 6.1.1.4)
;
S S 0.125 0.123
;International Tables for Crystallography
(1992, Vol. C, Tables 4.2.6.8 and 6.1.1.4)
;
O O 0.011 0.006
;International Tables for Crystallography
(1992, Vol. C, Tables 4.2.6.8 and 6.1.1.4)
;
Rh Rh -1.118 0.919
;International Tables for Crystallography
(1992, Vol. C, Tables 4.2.6.8 and 6.1.1.4)
;

loop_
_geom_angle_atom_site_label_1
_geom_angle_atom_site_label_2
_geom_angle_atom_site_label_3
_geom_angle
_geom_angle_site_symmetry_1
_geom_angle_site_symmetry_2
_geom_angle_site_symmetry_3
_geom_angle_publ_flag
Rh(1) Rh(1) S(1) 83.76(4) 2_555 . . yes
Rh(1) Rh(1) C(1) 117.7(1) 2_555 . . yes
Rh(1) Rh(1) C(2) 135.5(1) 2_555 . . yes
Rh(1) Rh(1) C(3) 168.5(1) 2_555 . . yes
Rh(1) Rh(1) C(4) 153.1(1) 2_555 . . yes
Rh(1) Rh(1) C(5) 125.1(1) 2_555 . . yes
Rh(1) Rh(1) C(11) 50.9(1) 2_555 . . yes
Rh(1) Rh(1) C(11) 49.7(1) 2_555 . 2_555 yes
S(1) Rh(1) C(1) 155.6(1) . . . yes
S(1) Rh(1) C(2) 119.7(1) . . . yes
S(1) Rh(1) C(3) 95.0(1) . . . yes
S(1) Rh(1) C(4) 104.7(1) . . . yes
S(1) Rh(1) C(5) 140.2(1) . . . yes
S(1) Rh(1) C(11) 83.5(2) . . . yes
S(1) Rh(1) C(11) 86.6(2) . . 2_555 yes
C(1) Rh(1) C(2) 36.8(2) . . . yes
C(1) Rh(1) C(3) 61.6(2) . . . yes
C(1) Rh(1) C(4) 61.9(2) . . . yes
C(1) Rh(1) C(5) 36.4(2) . . . yes
C(1) Rh(1) C(11) 118.6(2) . . . yes
C(1) Rh(1) C(11) 98.5(2) . . 2_555 yes
C(2) Rh(1) C(3) 36.7(2) . . . yes
C(2) Rh(1) C(4) 62.3(2) . . . yes
C(2) Rh(1) C(5) 61.3(2) . . . yes
C(2) Rh(1) C(11) 154.7(2) . . . yes
C(2) Rh(1) C(11) 91.6(2) . . 2_555 yes
C(3) Rh(1) C(4) 38.1(2) . . . yes
C(3) Rh(1) C(5) 62.0(2) . . . yes
C(3) Rh(1) C(11) 140.5(2) . . . yes
C(3) Rh(1) C(11) 118.9(2) . . 2_555 yes
C(4) Rh(1) C(5) 37.1(2) . . . yes
C(4) Rh(1) C(11) 104.0(2) . . . yes
C(4) Rh(1) C(11) 153.9(2) . . 2_555 yes
C(5) Rh(1) C(11) 94.6(2) . . . yes
C(5) Rh(1) C(11) 132.4(2) . . 2_555 yes
C(11) Rh(1) C(11) 100.5(1) . . 2_555 yes
Rh(1) S(1) S(1) 96.05(4) . . 2_555 yes
Rh(1) S(1) O(1) 111.2(4) . . . yes
S(1) S(1) O(1) 110.3(5) 2_555 . . yes
Rh(1) C(1) C(2) 70.6(3) . . . yes
Rh(1) C(1) C(5) 71.3(3) . . . yes
Rh(1) C(1) C(6) 128.1(5) . . . yes
C(2) C(1) C(5) 107.8(4) . . . yes
C(2) C(1) C(6) 126.2(5) . . . yes
C(5) C(1) C(6) 125.7(5) . . . yes
Rh(1) C(2) C(1) 72.6(3) . . . yes
Rh(1) C(2) C(3) 70.1(3) . . . yes
Rh(1) C(2) C(7) 127.0(4) . . . yes
C(1) C(2) C(3) 108.4(4) . . . yes
C(1) C(2) C(7) 125.5(5) . . . yes
C(3) C(2) C(7) 125.9(5) . . . yes
Rh(1) C(3) C(2) 73.2(3) . . . yes
Rh(1) C(3) C(4) 70.6(3) . . . yes
Rh(1) C(3) C(8) 123.9(4) . . . yes
C(2) C(3) C(4) 108.1(4) . . . yes
C(2) C(3) C(8) 126.4(5) . . . yes
C(4) C(3) C(8) 125.4(5) . . . yes
Rh(1) C(4) C(3) 71.3(3) . . . yes
Rh(1) C(4) C(5) 73.9(3) . . . yes
Rh(1) C(4) C(9) 126.0(5) . . . yes
C(3) C(4) C(5) 107.4(4) . . . yes
C(3) C(4) C(9) 125.0(5) . . . yes
C(5) C(4) C(9) 127.2(5) . . . yes
Rh(1) C(5) C(1) 72.3(3) . . . yes
Rh(1) C(5) C(4) 69.0(3) . . . yes
Rh(1) C(5) C(10) 126.7(5) . . . yes
C(1) C(5) C(4) 108.3(4) . . . yes
C(1) C(5) C(10) 126.1(5) . . . yes
C(4) C(5) C(10) 125.5(5) . . . yes
Rh(1) C(11) Rh(1) 79.5(1) . . 2_555 yes

loop_
_geom_bond_atom_site_label_1
_geom_bond_atom_site_label_2
_geom_bond_distance
_geom_bond_site_symmetry_1
_geom_bond_site_symmetry_2
_geom_bond_publ_flag
Rh(1) Rh(1) 2.6053(7) . 2_555 yes
Rh(1) S(1) 2.324(1) . . yes
Rh(1) C(1) 2.285(5) . . yes
Rh(1) C(2) 2.258(5) . . yes
Rh(1) C(3) 2.218(5) . . yes
Rh(1) C(4) 2.208(5) . . yes
Rh(1) C(5) 2.273(5) . . yes
Rh(1) C(11) 2.020(5) . . yes
Rh(1) C(11) 2.056(4) . 2_555 yes
S(1) S(1) 2.107(3) . 2_555 yes
S(1) O(1) 1.436(10) . . yes
C(1) C(2) 1.435(7) . . yes
C(1) C(5) 1.425(6) . . yes
C(1) C(6) 1.482(8) . . yes
C(2) C(3) 1.410(6) . . yes
C(2) C(7) 1.504(7) . . yes
C(3) C(4) 1.446(6) . . yes
C(3) C(8) 1.496(9) . . yes
C(4) C(5) 1.427(7) . . yes
C(4) C(9) 1.504(9) . . yes
C(5) C(10) 1.495(9) . . yes

loop_
_geom_contact_atom_site_label_1
_geom_contact_atom_site_label_2
_geom_contact_distance
_geom_contact_site_symmetry_1
_geom_contact_site_symmetry_2
_geom_contact_publ_flag
Rh(1) Rh(1) 2.6053(7) . 2_555 ?
O(1) C(8) 3.29(1) . 3_555 ?
O(1) C(7) 3.36(1) . 5_445 ?
O(1) C(9) 3.59(1) . 3_555 ?
C(8) C(10) 3.57(1) . 5_545 ?

loop_
_geom_torsion_atom_site_label_1
_geom_torsion_atom_site_label_2
_geom_torsion_atom_site_label_3
_geom_torsion_atom_site_label_4
_geom_torsion
_geom_torsion_site_symmetry_1
_geom_torsion_site_symmetry_2
_geom_torsion_site_symmetry_3
_geom_torsion_site_symmetry_4
_geom_torsion_publ_flag
Rh(1) Rh(1) S(1) S(1) -4.63(8) . 2_555 2_555 . yes
Rh(1) Rh(1) S(1) O(1) 109.9(5) . 2_555 2_555 2_555 yes
Rh(1) Rh(1) C(1) C(2) 130.0(2) . 2_555 2_555 2_555 yes
Rh(1) Rh(1) C(1) C(5) -112.6(3) . 2_555 2_555 2_555 yes
Rh(1) Rh(1) C(1) C(6) 8.6(6) . 2_555 2_555 2_555 yes
Rh(1) Rh(1) C(2) C(1) -75.4(3) . 2_555 2_555 2_555 yes
Rh(1) Rh(1) C(2) C(3) 166.9(2) . 2_555 2_555 2_555 yes
Rh(1) Rh(1) C(2) C(7) 46.4(6) . 2_555 2_555 2_555 yes
Rh(1) Rh(1) C(3) C(2) -52.5(7) . 2_555 2_555 2_555 yes
Rh(1) Rh(1) C(3) C(4) -169.3(5) . 2_555 2_555 2_555 yes
Rh(1) Rh(1) C(3) C(8) 70.5(8) . 2_555 2_555 2_555 yes
Rh(1) Rh(1) C(5) C(1) 90.2(3) . 2_555 2_555 2_555 yes
Rh(1) Rh(1) C(5) C(4) -151.4(2) . 2_555 2_555 2_555 yes
Rh(1) Rh(1) C(5) C(10) -32.1(5) . 2_555 2_555 2_555 yes
Rh(1) S(1) S(1) Rh(1) 5.19(9) . . 2_555 2_555 yes
Rh(1) S(1) S(1) O(1) -110.1(4) . . 2_555 2_555 yes
Rh(1) C(1) C(2) C(3) 61.3(4) . . . . yes
Rh(1) C(1) C(2) C(7) -123.4(6) . . . . yes
Rh(1) C(1) C(5) C(4) -59.8(4) . . . . yes
Rh(1) C(1) C(5) C(10) 122.9(7) . . . . yes
Rh(1) C(2) C(1) C(5) -62.0(4) . . . . yes
Rh(1) C(2) C(1) C(6) 123.5(7) . . . . yes
Rh(1) C(2) C(3) C(4) 62.3(4) . . . . yes
Rh(1) C(2) C(3) C(8) -120.2(6) . . . . yes
Rh(1) C(3) C(2) C(1) -62.9(4) . . . . yes
Rh(1) C(3) C(2) C(7) 121.8(6) . . . . yes
Rh(1) C(3) C(4) C(5) 65.7(4) . . . . yes
Rh(1) C(3) C(4) C(9) -121.3(6) . . . . yes
Rh(1) C(4) C(3) C(2) -64.1(4) . . . . yes
Rh(1) C(4) C(3) C(8) 118.4(6) . . . . yes
Rh(1) C(4) C(5) C(1) 61.9(4) . . . . yes
Rh(1) C(4) C(5) C(10) -120.8(6) . . . . yes
Rh(1) C(5) C(1) C(2) 61.5(4) . . . . yes
Rh(1) C(5) C(1) C(6) -124.0(7) . . . . yes
Rh(1) C(5) C(4) C(3) -63.9(3) . . . . yes
Rh(1) C(5) C(4) C(9) 123.3(7) . . . . yes
Rh(1) C(11) Rh(1) S(1) -84.7(1) . . 2_555 2_555 yes
Rh(1) C(11) Rh(1) C(1) 119.3(2) . . 2_555 2_555 yes
Rh(1) C(11) Rh(1) C(2) 155.7(2) . . 2_555 2_555 yes
Rh(1) C(11) Rh(1) C(3) -178.5(1) . . 2_555 2_555 yes
Rh(1) C(11) Rh(1) C(4) 158.1(4) . . 2_555 2_555 yes
Rh(1) C(11) Rh(1) C(5) 104.3(2) . . 2_555 2_555 yes
Rh(1) C(11) Rh(1) C(11) -2.0(3) . . 2_555 2_555 yes
Rh(1) C(11) Rh(1) S(1) 87.3(1) . 2_555 2_555 2_555 yes
Rh(1) C(11) Rh(1) C(1) -103.8(2) . 2_555 2_555 2_555 yes
Rh(1) C(11) Rh(1) C(2) -115.5(4) . 2_555 2_555 2_555 yes
Rh(1) C(11) Rh(1) C(3) 177.1(2) . 2_555 2_555 2_555 yes
Rh(1) C(11) Rh(1) C(4) -169.2(2) . 2_555 2_555 2_555 yes
Rh(1) C(11) Rh(1) C(5) -132.7(2) . 2_555 2_555 2_555 yes
Rh(1) C(11) Rh(1) C(11) 2.0(3) . 2_555 2_555 . yes
S(1) Rh(1) Rh(1) S(1) 4.20(7) . . 2_555 2_555 yes
S(1) Rh(1) Rh(1) C(1) -163.5(1) . . 2_555 2_555 yes
S(1) Rh(1) Rh(1) C(2) -122.6(2) . . 2_555 2_555 yes
S(1) Rh(1) Rh(1) C(3) -80.0(6) . . 2_555 2_555 yes
S(1) Rh(1) Rh(1) C(4) 114.6(3) . . 2_555 2_555 yes
S(1) Rh(1) Rh(1) C(5) 154.4(1) . . 2_555 2_555 yes
S(1) Rh(1) Rh(1) C(11) -86.6(2) . . 2_555 . yes
S(1) Rh(1) Rh(1) C(11) 90.8(2) . . 2_555 2_555 yes
S(1) Rh(1) C(1) C(2) -19.2(5) . . . . yes
S(1) Rh(1) C(1) C(5) 98.3(4) . . . . yes
S(1) Rh(1) C(1) C(6) -140.5(5) . . . . yes
S(1) Rh(1) C(2) C(1) 171.0(2) . . . . yes
S(1) Rh(1) C(2) C(3) 53.3(3) . . . . yes
S(1) Rh(1) C(2) C(7) -67.3(6) . . . . yes
S(1) Rh(1) C(3) C(2) -135.6(2) . . . . yes
S(1) Rh(1) C(3) C(4) 107.6(3) . . . . yes
S(1) Rh(1) C(3) C(8) -12.6(4) . . . . yes
S(1) Rh(1) C(4) C(3) -79.1(3) . . . . yes
S(1) Rh(1) C(4) C(5) 165.7(2) . . . . yes
S(1) Rh(1) C(4) C(9) 41.1(6) . . . . yes
S(1) Rh(1) C(5) C(1) -140.3(3) . . . . yes
S(1) Rh(1) C(5) C(4) -21.8(4) . . . . yes
S(1) Rh(1) C(5) C(10) 97.4(5) . . . . yes
S(1) S(1) Rh(1) C(1) 148.2(3) . 2_555 2_555 2_555 yes
S(1) S(1) Rh(1) C(2) 135.1(1) . 2_555 2_555 2_555 yes
S(1) S(1) Rh(1) C(3) 163.9(1) . 2_555 2_555 2_555 yes
S(1) S(1) Rh(1) C(4) -158.7(2) . 2_555 2_555 2_555 yes
S(1) S(1) Rh(1) C(5) -145.2(2) . 2_555 2_555 2_555 yes
S(1) S(1) Rh(1) C(11) 45.1(2) . 2_555 2_555 . yes
S(1) S(1) Rh(1) C(11) -55.9(2) . 2_555 2_555 2_555 yes
O(1) S(1) Rh(1) C(1) -97.3(6) . . . . yes
O(1) S(1) Rh(1) C(2) -110.4(6) . . . . yes
O(1) S(1) Rh(1) C(3) -81.6(6) . . . . yes
O(1) S(1) Rh(1) C(4) -44.1(6) . . . . yes
O(1) S(1) Rh(1) C(5) -30.7(6) . . . . yes
O(1) S(1) Rh(1) C(11) 58.7(6) . . . . yes
O(1) S(1) Rh(1) C(11) 159.7(6) . . . 2_555 yes
O(1) S(1) S(1) O(1) 134.6(8) . . 2_555 2_555 yes
C(1) Rh(1) Rh(1) C(1) 28.8(3) . . 2_555 2_555 yes
C(1) Rh(1) Rh(1) C(2) 69.7(2) . . 2_555 2_555 yes
C(1) Rh(1) Rh(1) C(3) 112.3(6) . . 2_555 2_555 yes
C(1) Rh(1) Rh(1) C(4) -53.0(3) . . 2_555 2_555 yes
C(1) Rh(1) Rh(1) C(5) -13.3(2) . . 2_555 2_555 yes
C(1) Rh(1) Rh(1) C(11) 105.7(2) . . 2_555 . yes
C(1) Rh(1) Rh(1) C(11) -76.9(2) . . 2_555 2_555 yes
C(1) Rh(1) C(2) C(3) -117.7(4) . . . . yes
C(1) Rh(1) C(2) C(7) 121.7(6) . . . . yes
C(1) Rh(1) C(3) C(2) 37.1(3) . . . . yes
C(1) Rh(1) C(3) C(4) -79.7(3) . . . . yes
C(1) Rh(1) C(3) C(8) 160.1(5) . . . . yes
C(1) Rh(1) C(4) C(3) 78.9(3) . . . . yes
C(1) Rh(1) C(4) C(5) -36.3(3) . . . . yes
C(1) Rh(1) C(4) C(9) -160.9(6) . . . . yes
C(1) Rh(1) C(5) C(4) 118.5(4) . . . . yes
C(1) Rh(1) C(5) C(10) -122.2(6) . . . . yes
C(1) C(2) Rh(1) C(3) 117.7(4) . . . . yes
C(1) C(2) Rh(1) C(4) 79.2(3) . . . . yes
C(1) C(2) Rh(1) C(5) 36.9(3) . . . . yes
C(1) C(2) Rh(1) C(11) 17.2(5) . . . . yes
C(1) C(2) Rh(1) C(11) -102.0(3) . . . 2_555 yes
C(1) C(2) C(3) C(4) -0.6(6) . . . . yes
C(1) C(2) C(3) C(8) 176.9(6) . . . . yes
C(1) C(5) Rh(1) C(2) -37.3(3) . . . . yes
C(1) C(5) Rh(1) C(3) -79.2(3) . . . . yes
C(1) C(5) Rh(1) C(4) -118.5(4) . . . . yes
C(1) C(5) Rh(1) C(11) 134.3(3) . . . . yes
C(1) C(5) Rh(1) C(11) 25.6(4) . . . 2_555 yes
C(1) C(5) C(4) C(3) -2.0(6) . . . . yes
C(1) C(5) C(4) C(9) -174.8(6) . . . . yes
C(2) Rh(1) Rh(1) C(2) 110.6(3) . . 2_555 2_555 yes
C(2) Rh(1) Rh(1) C(3) 153.2(6) . . 2_555 2_555 yes
C(2) Rh(1) Rh(1) C(4) -12.1(3) . . 2_555 2_555 yes
C(2) Rh(1) Rh(1) C(5) 27.6(2) . . 2_555 2_555 yes
C(2) Rh(1) Rh(1) C(11) 146.6(3) . . 2_555 . yes
C(2) Rh(1) Rh(1) C(11) -35.9(3) . . 2_555 2_555 yes
C(2) Rh(1) C(1) C(5) 117.4(4) . . . . yes
C(2) Rh(1) C(1) C(6) -121.3(6) . . . . yes
C(2) Rh(1) C(3) C(4) -116.8(4) . . . . yes
C(2) Rh(1) C(3) C(8) 123.0(5) . . . . yes
C(2) Rh(1) C(4) C(3) 37.0(3) . . . . yes
C(2) Rh(1) C(4) C(5) -78.2(3) . . . . yes
C(2) Rh(1) C(4) C(9) 157.2(6) . . . . yes
C(2) Rh(1) C(5) C(4) 81.1(3) . . . . yes
C(2) Rh(1) C(5) C(10) -159.6(5) . . . . yes
C(2) C(1) Rh(1) C(3) -37.0(3) . . . . yes
C(2) C(1) Rh(1) C(4) -80.5(3) . . . . yes
C(2) C(1) Rh(1) C(5) -117.4(4) . . . . yes
C(2) C(1) Rh(1) C(11) -171.7(3) . . . . yes
C(2) C(1) Rh(1) C(11) 81.4(3) . . . 2_555 yes
C(2) C(1) C(5) C(4) 1.7(6) . . . . yes
C(2) C(1) C(5) C(10) -175.6(6) . . . . yes
C(2) C(3) Rh(1) C(4) 116.8(4) . . . . yes
C(2) C(3) Rh(1) C(5) 78.6(3) . . . . yes
C(2) C(3) Rh(1) C(11) 138.6(3) . . . . yes
C(2) C(3) Rh(1) C(11) -46.8(3) . . . 2_555 yes
C(2) C(3) C(4) C(5) 1.6(6) . . . . yes
C(2) C(3) C(4) C(9) 174.6(6) . . . . yes
C(3) Rh(1) Rh(1) C(3) -164(1) . . 2_555 2_555 yes
C(3) Rh(1) Rh(1) C(4) 30.4(6) . . 2_555 2_555 yes
C(3) Rh(1) Rh(1) C(5) 70.2(6) . . 2_555 2_555 yes
C(3) Rh(1) Rh(1) C(11) -170.8(6) . . 2_555 . yes
C(3) Rh(1) Rh(1) C(11) 6.6(6) . . 2_555 2_555 yes
C(3) Rh(1) C(1) C(5) 80.5(3) . . . . yes
C(3) Rh(1) C(1) C(6) -158.3(6) . . . . yes
C(3) Rh(1) C(2) C(7) -120.6(6) . . . . yes
C(3) Rh(1) C(4) C(5) -115.2(4) . . . . yes
C(3) Rh(1) C(4) C(9) 120.2(7) . . . . yes
C(3) Rh(1) C(5) C(4) 39.2(3) . . . . yes
C(3) Rh(1) C(5) C(10) 158.5(5) . . . . yes
C(3) C(2) Rh(1) C(4) -38.5(3) . . . . yes
C(3) C(2) Rh(1) C(5) -80.8(3) . . . . yes
C(3) C(2) Rh(1) C(11) -100.5(5) . . . . yes
C(3) C(2) Rh(1) C(11) 140.3(3) . . . 2_555 yes
C(3) C(2) C(1) C(5) -0.7(6) . . . . yes
C(3) C(2) C(1) C(6) -175.2(6) . . . . yes
C(3) C(4) Rh(1) C(5) 115.2(4) . . . . yes
C(3) C(4) Rh(1) C(11) -165.9(3) . . . . yes
C(3) C(4) Rh(1) C(11) 34.3(6) . . . 2_555 yes
C(3) C(4) C(5) C(10) 175.3(6) . . . . yes
C(4) Rh(1) Rh(1) C(4) -134.9(6) . . 2_555 2_555 yes
C(4) Rh(1) Rh(1) C(5) -95.2(3) . . 2_555 2_555 yes
C(4) Rh(1) Rh(1) C(11) 23.8(3) . . 2_555 . yes
C(4) Rh(1) Rh(1) C(11) -158.7(3) . . 2_555 2_555 yes
C(4) Rh(1) C(1) C(5) 37.0(3) . . . . yes
C(4) Rh(1) C(1) C(6) 158.2(6) . . . . yes
C(4) Rh(1) C(2) C(7) -159.1(6) . . . . yes
C(4) Rh(1) C(3) C(8) -120.2(5) . . . . yes
C(4) Rh(1) C(5) C(10) 119.3(6) . . . . yes
C(4) C(3) Rh(1) C(5) -38.2(3) . . . . yes
C(4) C(3) Rh(1) C(11) 21.9(4) . . . . yes
C(4) C(3) Rh(1) C(11) -163.6(3) . . . 2_555 yes
C(4) C(3) C(2) C(7) -175.8(6) . . . . yes
C(4) C(5) Rh(1) C(11) -107.2(3) . . . . yes
C(4) C(5) Rh(1) C(11) 144.0(3) . . . 2_555 yes
C(4) C(5) C(1) C(6) 176.2(6) . . . . yes
C(5) Rh(1) Rh(1) C(5) -55.4(3) . . 2_555 2_555 yes
C(5) Rh(1) Rh(1) C(11) 63.6(2) . . 2_555 . yes
C(5) Rh(1) Rh(1) C(11) -119.0(2) . . 2_555 2_555 yes
C(5) Rh(1) C(1) C(6) 121.2(7) . . . . yes
C(5) Rh(1) C(2) C(7) 158.7(6) . . . . yes
C(5) Rh(1) C(3) C(8) -158.4(5) . . . . yes
C(5) Rh(1) C(4) C(9) -124.6(7) . . . . yes
C(5) C(1) Rh(1) C(11) -54.3(4) . . . . yes
C(5) C(1) Rh(1) C(11) -161.2(3) . . . 2_555 yes
C(5) C(1) C(2) C(7) 174.6(6) . . . . yes
C(5) C(4) Rh(1) C(11) 78.9(3) . . . . yes
C(5) C(4) Rh(1) C(11) -80.9(5) . . . 2_555 yes
C(5) C(4) C(3) C(8) -175.9(6) . . . . yes
C(6) C(1) Rh(1) C(11) 66.9(6) . . . . yes
C(6) C(1) Rh(1) C(11) -40.0(6) . . . 2_555 yes
C(6) C(1) C(2) C(7) 0.1(10) . . . . yes
C(6) C(1) C(5) C(10) -1(1) . . . . yes
C(7) C(2) Rh(1) C(11) 138.9(6) . . . . yes
C(7) C(2) Rh(1) C(11) 19.8(6) . . . 2_555 yes
C(7) C(2) C(3) C(8) 1.7(10) . . . . yes
C(8) C(3) Rh(1) C(11) -98.3(5) . . . . yes
C(8) C(3) Rh(1) C(11) 76.2(5) . . . 2_555 yes
C(8) C(3) C(4) C(9) -2.9(10) . . . . yes
C(9) C(4) Rh(1) C(11) -45.7(6) . . . . yes
C(9) C(4) Rh(1) C(11) 154.5(6) . . . 2_555 yes
C(9) C(4) C(5) C(10) 2(1) . . . . yes
C(10) C(5) Rh(1) C(11) 12.1(5) . . . . yes
C(10) C(5) Rh(1) C(11) -96.7(5) . . . 2_555 yes
C(11) Rh(1) Rh(1) C(11) 177.5(4) . . 2_555 2_555 yes
C(11) Rh(1) C(11) Rh(1) -2.0(3) . . 2_555 2_555 yes
C(11) Rh(1) Rh(1) C(11) -177.5(4) . 2_555 . 2_555 yes
C(11) Rh(1) C(11) Rh(1) 2.0(3) . 2_555 2_555 . yes
C(11) Rh(1) C(11) Rh(1) 2.0(3) . 2_555 2_555 . yes
